data_2012030
loop_
_publ_author_name
'Davison, Jo C.'
'Foreman, Mark R. St.-J.'
'Howie, R. Alan'
'Plater, M. John'
'Skakle, Janet M.S.'

_publ_section_title
;
 A new polymorph, form <i>C</i>, of
 [1,2-bis(diphenylphosphino)ethane]dichloronickel(II)
;
_journal_issue 6
_journal_name_full 'Acta Crystallographica Section C'
_journal_page_first 690
_journal_page_last 693
_journal_paper_doi 10.1107/S0108270101003961
_journal_volume 57
_journal_year 2001
_chemical_formula_iupac '[NiCl2 (C26 H24 P2)]'
_chemical_formula_moiety 'C26 H24 Cl2 Ni P2'
_chemical_formula_sum 'C26 H24 Cl2 Ni P2'
_chemical_formula_weight 528.0
_chemical_name_systematic
;
 Dichloro[1,2-bis(diphenylphosphino)ethane]nickel(II) (form C at 293 K)
;
_space_group_IT_number 5
_symmetry_cell_setting monoclinic
_symmetry_space_group_name_Hall 'I 2y'
_symmetry_space_group_name_H-M 'I 1 2 1'
_audit_creation_method SHELXL97
_cell_angle_alpha 90
_cell_angle_beta 105.531(4)
_cell_angle_gamma 90
_cell_formula_units_Z 2
_cell_length_a 12.5688(15)
_cell_length_b 8.0208(8)
_cell_length_c 13.0871(9)
_cell_measurement_reflns_used 4976
_cell_measurement_temperature 293(2)
_cell_measurement_theta_max 30.1
_cell_measurement_theta_min 3.0
_cell_volume 1271.2(2)
_computing_cell_refinement 'DENZO and COLLECT'
_computing_data_collection 'DENZO (Otwinowski & Minor, 1997) and COLLECT (Hooft, 1998)'
_computing_data_reduction 'DENZO and COLLECT'
_computing_molecular_graphics 'Ortep3 for Windows (Farrugia, 1997)'
_computing_publication_material SHELXL97
_computing_structure_refinement 'SHELXL97 (Sheldrick, 1997)'
_computing_structure_solution 'SHELXS86 (Sheldrick, 1990)'
_diffrn_ambient_temperature 293(2)
_diffrn_detector_area_resol_mean 9.091
_diffrn_measured_fraction_theta_full .418
_diffrn_measured_fraction_theta_max .418
_diffrn_measurement_device_type Kappa-CCD
_diffrn_measurement_method '\f and \w scans'
_diffrn_radiation_monochromator graphite
_diffrn_radiation_source 'Enraf Nonius FR591 rotating anode'
_diffrn_radiation_type MoK\a
_diffrn_radiation_wavelength .71073
_diffrn_reflns_av_R_equivalents .050
_diffrn_reflns_av_sigmaI/netI .126
_diffrn_reflns_limit_h_max 13
_diffrn_reflns_limit_h_min -16
_diffrn_reflns_limit_k_max 8
_diffrn_reflns_limit_k_min -10
_diffrn_reflns_limit_l_max 16
_diffrn_reflns_limit_l_min -15
_diffrn_reflns_number 4976
_diffrn_reflns_theta_full 30.09
_diffrn_reflns_theta_max 30.1
_diffrn_reflns_theta_min 3.0
_diffrn_standards_decay_% none
_exptl_absorpt_coefficient_mu 1.111
_exptl_absorpt_correction_T_max .955
_exptl_absorpt_correction_T_min .896
_exptl_absorpt_correction_type multi-scan
_exptl_absorpt_process_details '(SORTAV; Blessing, 1995, 1997)'
_exptl_crystal_colour brown_yellow
_exptl_crystal_density_diffrn 1.379
_exptl_crystal_density_method 'not measured'
_exptl_crystal_description needle
_exptl_crystal_F_000 544
_exptl_crystal_size_max .35
_exptl_crystal_size_mid .07
_exptl_crystal_size_min .05
_refine_diff_density_max .27
_refine_diff_density_min -.34
_refine_ls_abs_structure_details '(Flack, 1983)'
_refine_ls_abs_structure_Flack .01(2)
_refine_ls_extinction_method none
_refine_ls_goodness_of_fit_ref .952
_refine_ls_hydrogen_treatment constr
_refine_ls_matrix_type full
_refine_ls_number_parameters 141
_refine_ls_number_reflns 2861
_refine_ls_number_restraints 1
_refine_ls_restrained_S_all .952
_refine_ls_R_factor_all .132
_refine_ls_R_factor_gt .049
_refine_ls_shift/su_max <0.001
_refine_ls_shift/su_mean .000
_refine_ls_structure_factor_coef Fsqd
_refine_ls_weighting_details 'calc w=1/[\s^2^(Fo^2^)+(0.0223P)^2^+0.0000P] where P=(Fo^2^+2Fc^2^)/3'
_refine_ls_weighting_scheme calc
_refine_ls_wR_factor_ref .100
_reflns_number_gt 1576
_reflns_number_total 2861
_reflns_threshold_expression I>2\s(I)
_cod_data_source_file gg1036.cif
_cod_data_source_block C(293)
_cod_original_sg_symbol_H-M 'I 2'
_cod_database_code 2012030
_cod_database_fobs_code 2012030

loop_
_symmetry_equiv_pos_as_xyz
'x, y, z'
'-x, y, -z'
'x+1/2, y+1/2, z+1/2'
'-x+1/2, y+1/2, -z+1/2'

loop_
_atom_site_label
_atom_site_fract_x
_atom_site_fract_y
_atom_site_fract_z
_atom_site_U_iso_or_equiv
_atom_site_adp_type
_atom_site_calc_flag
_atom_site_refinement_flags
_atom_site_occupancy
_atom_site_disorder_assembly
_atom_site_disorder_group
_atom_site_type_symbol
Ni .0000 -.00204(12) .0000 .0450(2) Uani d S 1 . . Ni
Cl -.12129(14) -.18466(10) .02479(13) .0599(5) Uani d . 1 . . Cl
P -.11247(15) .19034(13) .01417(13) .0512(5) Uani d . 1 . . P
C1 -.0578(4) .3909(5) -.0161(6) .085(2) Uani d . 1 . . C
H1A -.0856 .4796 .0201 .102 Uiso calc R 1 . . H
H1B -.0829 .4118 -.0917 .102 Uiso calc R 1 . . H
C2 -.1245(4) .2097(6) .1476(4) .0530(13) Uani d . 1 . . C
C3 -.0545(5) .1204(7) .2277(5) .0670(15) Uani d . 1 . . C
H3 -.0013 .0517 .2121 .080 Uiso calc R 1 . . H
C4 -.0619(5) .1312(8) .3301(5) .0811(18) Uani d . 1 . . C
H4 -.0140 .0692 .3829 .097 Uiso calc R 1 . . H
C5 -.1385(6) .2317(8) .3556(5) .0870(19) Uani d . 1 . . C
H5 -.1435 .2392 .4250 .104 Uiso calc R 1 . . H
C6 -.2073(5) .3206(9) .2766(5) .091(2) Uani d . 1 . . C
H6 -.2606 .3886 .2924 .109 Uiso calc R 1 . . H
C7 -.1999(5) .3126(7) .1746(5) .0770(18) Uani d . 1 . . C
H7 -.2466 .3776 .1227 .092 Uiso calc R 1 . . H
C8 -.2490(5) .1755(6) -.0730(4) .0589(15) Uani d . 1 . . C
C9 -.3342(5) .1083(8) -.0431(5) .088(2) Uani d . 1 . . C
H9 -.3226 .0694 .0260 .105 Uiso calc R 1 . . H
C10 -.4392(7) .0956(9) -.1126(7) .119(3) Uani d . 1 . . C
H10 -.4971 .0546 -.0882 .143 Uiso calc R 1 . . H
C11 -.4581(7) .1420(9) -.2153(7) .107(2) Uani d . 1 . . C
H11 -.5276 .1296 -.2626 .129 Uiso calc R 1 . . H
C12 -.3729(8) .2070(10) -.2474(6) .107(3) Uani d . 1 . . C
H12 -.3847 .2413 -.3174 .128 Uiso calc R 1 . . H
C13 -.2686(6) .2237(8) -.1785(6) .094(2) Uani d . 1 . . C
H13 -.2114 .2675 -.2029 .112 Uiso calc R 1 . . H

loop_
_atom_site_aniso_label
_atom_site_aniso_U_11
_atom_site_aniso_U_22
_atom_site_aniso_U_33
_atom_site_aniso_U_12
_atom_site_aniso_U_13
_atom_site_aniso_U_23
Ni .0650(5) .0320(4) .0479(5) .000 .0325(4) .000
Cl .0807(12) .0392(9) .0738(12) -.0059(7) .0450(10) .0022(7)
P .0683(12) .0386(8) .0574(11) .0049(7) .0352(10) .0008(7)
C1 .127(6) .031(3) .122(6) .005(3) .076(6) .000(3)
C2 .058(3) .060(3) .047(3) .001(3) .024(3) -.012(3)
C3 .078(4) .067(3) .065(4) .006(3) .033(4) -.012(3)
C4 .098(5) .095(4) .053(4) .001(4) .024(4) -.011(3)
C5 .108(6) .108(5) .055(4) -.013(4) .039(4) -.026(4)
C6 .083(5) .130(6) .064(5) .026(4) .029(4) -.027(4)
C7 .073(4) .098(5) .065(4) .023(3) .028(3) -.012(3)
C8 .068(4) .069(4) .043(4) .017(3) .021(3) .010(2)
C9 .071(5) .115(5) .066(5) -.027(4) -.002(4) .025(4)
C10 .099(6) .164(7) .077(6) -.019(5) -.004(5) .017(5)
C11 .109(7) .125(6) .079(6) .022(5) .007(5) -.012(5)
C12 .132(8) .130(6) .054(5) .047(6) .020(6) .012(4)
C13 .097(6) .122(5) .072(5) .028(4) .041(5) .033(4)

loop_
_atom_type_symbol
_atom_type_description
_atom_type_scat_dispersion_real
_atom_type_scat_dispersion_imag
_atom_type_scat_source
C C .0033 .0016 'International Tables Vol C Tables 4.2.6.8 and 6.1.1.4'
H H .0000 .0000 'International Tables Vol C Tables 4.2.6.8 and 6.1.1.4'
Cl Cl .1484 .1585 'International Tables Vol C Tables 4.2.6.8 and 6.1.1.4'
Ni Ni .3393 1.1124 'International Tables Vol C Tables 4.2.6.8 and 6.1.1.4'
P P .1023 .0942 'International Tables Vol C Tables 4.2.6.8 and 6.1.1.4'

loop_
_geom_angle_atom_site_label_1
_geom_angle_atom_site_label_2
_geom_angle_atom_site_label_3
_geom_angle_site_symmetry_1
_geom_angle_site_symmetry_3
_geom_angle
P Ni P 2 . 87.38(8)
P Ni Cl 2 . 174.60(7)
P Ni Cl . . 88.13(4)
P Ni Cl 2 2 88.13(4)
P Ni Cl . 2 174.60(7)
Cl Ni Cl . 2 96.51(8)
C8 P C2 . . 108.0(2)
C8 P C1 . . 105.7(3)
C2 P C1 . . 105.5(3)
C8 P Ni . . 116.12(16)
C2 P Ni . . 112.12(19)
C1 P Ni . . 108.68(15)
C1 C1 P 2 . 110.7(3)
C1 C1 H1A 2 . 109.5
P C1 H1A . . 109.5
C1 C1 H1B 2 . 109.5
P C1 H1B . . 109.5
H1A C1 H1B . . 108.1
C7 C2 C3 . . 117.6(5)
C7 C2 P . . 123.0(4)
C3 C2 P . . 119.4(4)
C4 C3 C2 . . 121.0(5)
C4 C3 H3 . . 119.5
C2 C3 H3 . . 119.5
C5 C4 C3 . . 120.9(6)
C5 C4 H4 . . 119.5
C3 C4 H4 . . 119.5
C6 C5 C4 . . 118.1(6)
C6 C5 H5 . . 121.0
C4 C5 H5 . . 121.0
C5 C6 C7 . . 121.6(6)
C5 C6 H6 . . 119.2
C7 C6 H6 . . 119.2
C6 C7 C2 . . 120.8(6)
C6 C7 H7 . . 119.6
C2 C7 H7 . . 119.6
C9 C8 C13 . . 117.1(6)
C9 C8 P . . 122.8(4)
C13 C8 P . . 119.9(5)
C8 C9 C10 . . 121.8(6)
C8 C9 H9 . . 119.1
C10 C9 H9 . . 119.1
C11 C10 C9 . . 120.9(7)
C11 C10 H10 . . 119.6
C9 C10 H10 . . 119.6
C10 C11 C12 . . 118.0(8)
C10 C11 H11 . . 121.0
C12 C11 H11 . . 121.0
C11 C12 C13 . . 121.7(7)
C11 C12 H12 . . 119.2
C13 C12 H12 . . 119.2
C12 C13 C8 . . 120.4(6)
C12 C13 H13 . . 119.8
C8 C13 H13 . . 119.8

loop_
_geom_bond_atom_site_label_1
_geom_bond_atom_site_label_2
_geom_bond_site_symmetry_2
_geom_bond_distance
_geom_bond_publ_flag
Ni P 2 2.1340(15) ?
Ni P . 2.1340(15) ?
Ni Cl . 2.1999(14) ?
Ni Cl 2 2.1999(14) ?
P C8 . 1.792(6) ?
P C2 . 1.800(5) ?
P C1 . 1.833(4) ?
C1 C1 2 1.400(11) ?
C1 H1A . .9700 ?
C1 H1B . .9700 ?
C2 C7 . 1.372(6) ?
C2 C3 . 1.375(7) ?
C3 C4 . 1.371(7) ?
C3 H3 . .9300 ?
C4 C5 . 1.364(7) ?
C4 H4 . .9300 ?
C5 C6 . 1.358(8) ?
C5 H5 . .9300 ?
C6 C7 . 1.364(8) ?
C6 H6 . .9300 ?
C7 H7 . .9300 ?
C8 C9 . 1.348(7) ?
C8 C13 . 1.390(7) ?
C9 C10 . 1.392(9) ?
C9 H9 . .9300 ?
C10 C11 . 1.353(9) ?
C10 H10 . .9300 ?
C11 C12 . 1.355(9) ?
C11 H11 . .9300 ?
C12 C13 . 1.384(9) ?
C12 H12 . .9300 ?
C13 H13 . .9300 ?

loop_
_geom_hbond_atom_site_label_D
_geom_hbond_atom_site_label_H
_geom_hbond_atom_site_label_A
_geom_hbond_site_symmetry_A
_geom_hbond_distance_DH
_geom_hbond_distance_HA
_geom_hbond_distance_DA
_geom_hbond_angle_DHA
C1 H1A Cl 1_565 .97 2.73 3.570(4) 145
C12 H12 Cl 4_454 .93 2.80 3.714(8) 168

loop_
_geom_torsion_atom_site_label_1
_geom_torsion_atom_site_label_2
_geom_torsion_atom_site_label_3
_geom_torsion_atom_site_label_4
_geom_torsion_site_symmetry_1
_geom_torsion_site_symmetry_3
_geom_torsion_site_symmetry_4
_geom_torsion
P Ni P C8 2 . . 128.3(2)
Cl Ni P C8 . . . -54.67(19)
P Ni P C2 2 . . -106.9(2)
Cl Ni P C2 . . . 70.10(18)
P Ni P C1 2 . . 9.4(2)
Cl Ni P C1 . . . -173.6(3)
C8 P C1 C1 . . 2 -158.0(6)
C2 P C1 C1 . . 2 87.7(6)
Ni P C1 C1 . . 2 -32.7(7)
C8 P C2 C7 . . . -44.0(5)
C1 P C2 C7 . . . 68.7(5)
Ni P C2 C7 . . . -173.1(4)
C8 P C2 C3 . . . 137.1(4)
C1 P C2 C3 . . . -110.2(5)
Ni P C2 C3 . . . 8.0(5)
C7 C2 C3 C4 . . . 1.5(8)
P C2 C3 C4 . . . -179.5(4)
C2 C3 C4 C5 . . . -.4(9)
C3 C4 C5 C6 . . . .0(10)
C4 C5 C6 C7 . . . -.9(11)
C5 C6 C7 C2 . . . 2.0(10)
C3 C2 C7 C6 . . . -2.3(8)
P C2 C7 C6 . . . 178.8(5)
C2 P C8 C9 . . . -29.7(6)
C1 P C8 C9 . . . -142.2(5)
Ni P C8 C9 . . . 97.2(5)
C2 P C8 C13 . . . 154.9(4)
C1 P C8 C13 . . . 42.4(5)
Ni P C8 C13 . . . -78.2(4)
C13 C8 C9 C10 . . . -3.4(10)
P C8 C9 C10 . . . -178.9(5)
C8 C9 C10 C11 . . . 3.8(12)
C9 C10 C11 C12 . . . -2.5(12)
C10 C11 C12 C13 . . . 1.1(12)
C11 C12 C13 C8 . . . -.9(11)
C9 C8 C13 C12 . . . 2.0(9)
P C8 C13 C12 . . . 177.6(5)
P C1 C1 P . 2 2 40.6(8)
